data_4064141
loop_
_publ_author_name
'Fulmer, Gregory R.'
'Kaminsky, Werner'
'Kemp, Richard A.'
'Goldberg, Karen I.'

_publ_section_title
;
 Syntheses and Characterization of Palladium Complexes with a Hemilabile
 &#x201C;PCO&#x201D; Pincer Ligand
;
_journal_issue 6
_journal_name_full Organometallics
_journal_page_first 1627
_journal_paper_doi 10.1021/om101150y
_journal_volume 30
_journal_year 2011
_chemical_formula_moiety 'C35 H56 O5 P2 Pd2'
_chemical_formula_sum 'C35 H56 O5 P2 Pd2'
_chemical_formula_weight 831.54
_chemical_name_common '[(tBuPCO)Pd]2(?-CO3)'
_chemical_name_systematic (9)
_space_group_IT_number 15
_symmetry_cell_setting monoclinic
_symmetry_Int_Tables_number 15
_symmetry_space_group_name_Hall '-C 2yc'
_symmetry_space_group_name_H-M 'C 1 2/c 1'
_atom_sites_solution_hydrogens geom
_atom_sites_solution_primary direct
_atom_sites_solution_secondary difmap
_audit_creation_method 'WinGX routine CIF_UPDATE'
_cell_angle_alpha 90
_cell_angle_beta 95.827(6)
_cell_angle_gamma 90
_cell_formula_units_Z 8
_cell_length_a 52.600(3)
_cell_length_b 11.1482(6)
_cell_length_c 12.4825(6)
_cell_measurement_reflns_used 345
_cell_measurement_temperature 110(2)
_cell_measurement_theta_max 20
_cell_measurement_theta_min 3
_cell_volume 7281.9(7)
_computing_cell_refinement 'SAINT (Bruker, 2007)'
_computing_data_collection 'APEX2 (Bruker, 2007)'
_computing_data_reduction 'SAINT (Bruker, 2007)'
_computing_molecular_graphics 'ORTEP-3 for Windows (Farrugia, 1997)'
_computing_publication_material 'SHELXL-97 (Sheldrick, 1997)'
_computing_structure_refinement 'SHELXL-97 (Sheldrick, 2008)'
_computing_structure_solution 'SHELXS97 (Sheldrick, 1997)'
_diffrn_ambient_temperature 110(2)
_diffrn_measured_fraction_theta_full 0.986
_diffrn_measured_fraction_theta_max 0.986
_diffrn_measurement_device_type 'Bruker APEXII CCD area-detector'
_diffrn_measurement_method '\f and \w scans'
_diffrn_radiation_monochromator graphite
_diffrn_radiation_type MoK\a
_diffrn_radiation_wavelength 0.71073
_diffrn_reflns_av_R_equivalents 0.082
_diffrn_reflns_av_unetI/netI 0.0345
_diffrn_reflns_limit_h_max 70
_diffrn_reflns_limit_h_min -70
_diffrn_reflns_limit_k_max 14
_diffrn_reflns_limit_k_min -14
_diffrn_reflns_limit_l_max 16
_diffrn_reflns_limit_l_min -16
_diffrn_reflns_number 126119
_diffrn_reflns_theta_full 25
_diffrn_reflns_theta_max 28.28
_diffrn_reflns_theta_min 2.14
_diffrn_source 'fine-focus sealed tube'
_exptl_absorpt_coefficient_mu 1.114
_exptl_absorpt_correction_T_max 0.9568
_exptl_absorpt_correction_T_min 0.6341
_exptl_absorpt_correction_type multi-scan
_exptl_absorpt_process_details '(SADABS; Bruker, 2007)'
_exptl_crystal_colour colorless
_exptl_crystal_density_diffrn 1.517
_exptl_crystal_density_method 'not measured'
_exptl_crystal_description prism
_exptl_crystal_F_000 3424
_exptl_crystal_size_max 0.45
_exptl_crystal_size_mid 0.2
_exptl_crystal_size_min 0.04
_refine_diff_density_max 1.441
_refine_diff_density_min -3.352
_refine_diff_density_rms 0.175
_refine_ls_extinction_method none
_refine_ls_goodness_of_fit_ref 1.237
_refine_ls_hydrogen_treatment constr
_refine_ls_matrix_type full
_refine_ls_number_parameters 412
_refine_ls_number_reflns 8938
_refine_ls_number_restraints 0
_refine_ls_restrained_S_all 1.237
_refine_ls_R_factor_all 0.0758
_refine_ls_R_factor_gt 0.0677
_refine_ls_shift/su_max 0.002
_refine_ls_shift/su_mean 0
_refine_ls_structure_factor_coef Fsqd
_refine_ls_weighting_details 'calc w=1/[\s^2^(Fo^2^)+(0.0000P)^2^+218.2898P] where P=(Fo^2^+2Fc^2^)/3'
_refine_ls_weighting_scheme calc
_refine_ls_wR_factor_gt 0.1392
_refine_ls_wR_factor_ref 0.143
_reflns_number_gt 8080
_reflns_number_total 8938
_reflns_threshold_expression >2\s(I)
_cod_data_source_file om101150y_si_002.cif
_cod_data_source_block (9)
_cod_original_cell_volume 7281.8(6)
_cod_original_sg_symbol_H-M 'C 2/c'
_cod_database_code 4064141

loop_
_symmetry_equiv_pos_as_xyz
'x, y, z'
'-x, y, -z+1/2'
'x+1/2, y+1/2, z'
'-x+1/2, y+1/2, -z+1/2'
'-x, -y, -z'
'x, -y, z-1/2'
'-x+1/2, -y+1/2, -z'
'x+1/2, -y+1/2, z-1/2'

loop_
_atom_site_label
_atom_site_type_symbol
_atom_site_fract_x
_atom_site_fract_y
_atom_site_fract_z
_atom_site_U_iso_or_equiv
_atom_site_adp_type
_atom_site_occupancy
_atom_site_symmetry_multiplicity
_atom_site_calc_flag
_atom_site_refinement_flags
C1 C 0.93818(13) 0.1874(6) 0.4716(6) 0.0158(13) Uani 1 1 d .
C2 C 0.96151(14) 0.1683(8) 0.5334(6) 0.0217(15) Uani 1 1 d .
C3 C 0.98379(15) 0.1391(8) 0.4873(7) 0.0281(18) Uani 1 1 d .
H3 H 0.9994 0.1272 0.5313 0.034 Uiso 1 1 calc R
C4 C 0.98277(16) 0.1276(9) 0.3764(6) 0.033(2) Uani 1 1 d .
H4 H 0.9978 0.1082 0.344 0.04 Uiso 1 1 calc R
C5 C 0.96001(14) 0.1444(7) 0.3129(6) 0.0213(15) Uani 1 1 d .
H5 H 0.9595 0.1358 0.237 0.026 Uiso 1 1 calc R
C6 C 0.93775(13) 0.1738(6) 0.3593(6) 0.0167(13) Uani 1 1 d .
C7 C 0.96261(13) 0.1854(8) 0.6539(6) 0.0208(15) Uani 1 1 d .
H7A H 0.9788 0.2249 0.6821 0.025 Uiso 1 1 calc R
H7B H 0.9613 0.1073 0.6908 0.025 Uiso 1 1 calc R
C8 C 0.91307(13) 0.1899(7) 0.2873(5) 0.0179(14) Uani 1 1 d .
H8A H 0.8997 0.1371 0.3124 0.021 Uiso 1 1 calc R
H8B H 0.9072 0.274 0.2916 0.021 Uiso 1 1 calc R
C9 C 0.92518(14) 0.2383(7) 0.8089(5) 0.0189(14) Uani 1 1 d .
C10 C 0.91150(15) 0.1174(7) 0.7912(6) 0.0232(16) Uani 1 1 d .
H10A H 0.923 0.0597 0.7617 0.035 Uiso 1 1 calc R
H10B H 0.8962 0.1277 0.7407 0.035 Uiso 1 1 calc R
H10C H 0.9066 0.0875 0.8601 0.035 Uiso 1 1 calc R
C11 C 0.94783(16) 0.2229(9) 0.8956(6) 0.0301(19) Uani 1 1 d .
H11A H 0.9414 0.2089 0.9656 0.045 Uiso 1 1 calc R
H11B H 0.9583 0.2956 0.8992 0.045 Uiso 1 1 calc R
H11C H 0.9582 0.1542 0.8773 0.045 Uiso 1 1 calc R
C12 C 0.90573(15) 0.3298(7) 0.8438(6) 0.0229(15) Uani 1 1 d .
H12A H 0.8917 0.3389 0.7863 0.034 Uiso 1 1 calc R
H12B H 0.9142 0.4073 0.8579 0.034 Uiso 1 1 calc R
H12C H 0.8989 0.3013 0.9094 0.034 Uiso 1 1 calc R
C13 C 0.94611(15) 0.4403(8) 0.6671(6) 0.0245(16) Uani 1 1 d .
C14 C 0.96191(18) 0.4524(9) 0.5703(7) 0.034(2) Uani 1 1 d .
H14A H 0.9525 0.4165 0.5065 0.05 Uiso 1 1 calc R
H14B H 0.9783 0.4109 0.5861 0.05 Uiso 1 1 calc R
H14C H 0.965 0.5374 0.5566 0.05 Uiso 1 1 calc R
C15 C 0.96259(18) 0.4814(9) 0.7696(7) 0.032(2) Uani 1 1 d .
H15A H 0.97 0.5603 0.7571 0.049 Uiso 1 1 calc R
H15B H 0.9764 0.4234 0.7875 0.049 Uiso 1 1 calc R
H15C H 0.9519 0.4867 0.8294 0.049 Uiso 1 1 calc R
C16 C 0.92237(18) 0.5207(8) 0.6451(8) 0.034(2) Uani 1 1 d .
H16A H 0.9278 0.6039 0.6361 0.05 Uiso 1 1 calc R
H16B H 0.912 0.5156 0.7059 0.05 Uiso 1 1 calc R
H16C H 0.9122 0.4936 0.5793 0.05 Uiso 1 1 calc R
C17 C 0.89293(16) 0.1504(9) 0.1144(6) 0.0296(19) Uani 1 1 d .
H17A H 0.8823 0.0909 0.1466 0.044 Uiso 1 1 calc R
H17B H 0.8959 0.1247 0.0417 0.044 Uiso 1 1 calc R
H17C H 0.8842 0.2281 0.1107 0.044 Uiso 1 1 calc R
C18 C 0.85877(12) 0.2236(6) 0.5052(5) 0.0124(12) Uani 1 1 d .
C19 C 0.80599(12) 0.1351(6) 0.1787(5) 0.0108(12) Uani 1 1 d .
C20 C 0.79409(12) 0.2154(6) 0.1037(5) 0.0116(12) Uani 1 1 d .
C21 C 0.78235(13) 0.1732(6) 0.0051(5) 0.0141(13) Uani 1 1 d .
H21 H 0.7736 0.2272 -0.0446 0.017 Uiso 1 1 calc R
C22 C 0.78358(13) 0.0512(6) -0.0196(6) 0.0165(13) Uani 1 1 d .
H22 H 0.7758 0.0222 -0.0865 0.02 Uiso 1 1 calc R
C23 C 0.79610(13) -0.0269(6) 0.0528(6) 0.0167(14) Uani 1 1 d .
H23 H 0.7972 -0.1093 0.0344 0.02 Uiso 1 1 calc R
C24 C 0.80724(13) 0.0131(6) 0.1534(5) 0.0133(13) Uani 1 1 d .
C25 C 0.79506(13) 0.3451(6) 0.1330(5) 0.0123(12) Uani 1 1 d .
H25A H 0.778 0.3819 0.1163 0.015 Uiso 1 1 calc R
H25B H 0.8073 0.3876 0.0911 0.015 Uiso 1 1 calc R
C26 C 0.82099(14) -0.0727(6) 0.2313(5) 0.0164(13) Uani 1 1 d .
H26A H 0.8088 -0.1317 0.2564 0.02 Uiso 1 1 calc R
H26B H 0.8342 -0.1168 0.1962 0.02 Uiso 1 1 calc R
C27 C 0.77512(12) 0.3932(6) 0.3389(5) 0.0101(12) Uani 1 1 d .
C28 C 0.77977(14) 0.3827(6) 0.4621(5) 0.0166(14) Uani 1 1 d .
H28A H 0.793 0.4398 0.4894 0.025 Uiso 1 1 calc R
H28B H 0.7853 0.301 0.4816 0.025 Uiso 1 1 calc R
H28C H 0.7639 0.4005 0.4938 0.025 Uiso 1 1 calc R
C29 C 0.76465(14) 0.5178(6) 0.3081(6) 0.0166(13) Uani 1 1 d .
H29A H 0.7475 0.5265 0.3316 0.025 Uiso 1 1 calc R
H29B H 0.7637 0.5277 0.2298 0.025 Uiso 1 1 calc R
H29C H 0.776 0.579 0.3432 0.025 Uiso 1 1 calc R
C30 C 0.75535(13) 0.2966(6) 0.2987(5) 0.0152(13) Uani 1 1 d .
H30A H 0.7399 0.3064 0.3356 0.023 Uiso 1 1 calc R
H30B H 0.7626 0.2168 0.3141 0.023 Uiso 1 1 calc R
H30C H 0.751 0.3055 0.2209 0.023 Uiso 1 1 calc R
C31 C 0.82977(13) 0.4785(6) 0.2891(5) 0.0145(13) Uani 1 1 d .
C32 C 0.85359(13) 0.4213(7) 0.2476(6) 0.0184(14) Uani 1 1 d .
H32A H 0.8488 0.3845 0.1771 0.028 Uiso 1 1 calc R
H32B H 0.8605 0.3598 0.2985 0.028 Uiso 1 1 calc R
H32C H 0.8665 0.4833 0.2407 0.028 Uiso 1 1 calc R
C33 C 0.83642(15) 0.5163(7) 0.4073(6) 0.0203(15) Uani 1 1 d .
H33A H 0.8514 0.569 0.4127 0.03 Uiso 1 1 calc R
H33B H 0.8402 0.4448 0.4517 0.03 Uiso 1 1 calc R
H33C H 0.8219 0.5592 0.4326 0.03 Uiso 1 1 calc R
C34 C 0.82237(14) 0.5909(6) 0.2215(5) 0.0159(13) Uani 1 1 d .
H34A H 0.807 0.627 0.2461 0.024 Uiso 1 1 calc R
H34B H 0.819 0.5684 0.1455 0.024 Uiso 1 1 calc R
H34C H 0.8364 0.649 0.2298 0.024 Uiso 1 1 calc R
C35 C 0.84594(15) -0.0762(7) 0.4033(6) 0.0223(15) Uani 1 1 d .
H35A H 0.8338 -0.1286 0.4353 0.033 Uiso 1 1 calc R
H35B H 0.8543 -0.0235 0.459 0.033 Uiso 1 1 calc R
H35C H 0.8588 -0.1251 0.3724 0.033 Uiso 1 1 calc R
O1 O 0.91660(10) 0.1614(5) 0.1782(4) 0.0213(11) Uani 1 1 d .
O2 O 0.86978(9) 0.2597(5) 0.5977(4) 0.0182(10) Uani 1 1 d .
O3 O 0.87339(9) 0.1878(5) 0.4350(4) 0.0166(10) Uani 1 1 d .
O4 O 0.83457(9) 0.2220(5) 0.4858(4) 0.0144(9) Uani 1 1 d .
O5 O 0.83254(10) -0.0049(4) 0.3203(4) 0.0195(11) Uani 1 1 d .
P1 P 0.93520(3) 0.28043(17) 0.67412(14) 0.0141(3) Uani 1 1 d .
P2 P 0.80520(3) 0.35752(14) 0.27720(12) 0.0083(3) Uani 1 1 d .
Pd1 Pd 0.906479(10) 0.23036(5) 0.54181(4) 0.01219(11) Uani 1 1 d .
Pd2 Pd 0.820979(9) 0.18041(4) 0.32375(4) 0.00920(10) Uani 1 1 d .

loop_
_atom_site_aniso_label
_atom_site_aniso_U_11
_atom_site_aniso_U_22
_atom_site_aniso_U_33
_atom_site_aniso_U_23
_atom_site_aniso_U_13
_atom_site_aniso_U_12
C1 0.014(3) 0.015(3) 0.020(3) -0.006(3) 0.005(3) 0.001(3)
C2 0.014(3) 0.031(4) 0.020(3) -0.002(3) 0.001(3) 0.001(3)
C3 0.014(3) 0.042(5) 0.029(4) -0.005(4) 0.005(3) 0.005(3)
C4 0.022(4) 0.058(6) 0.022(4) -0.015(4) 0.007(3) 0.007(4)
C5 0.022(4) 0.023(4) 0.020(3) -0.004(3) 0.011(3) -0.004(3)
C6 0.017(3) 0.016(3) 0.018(3) -0.001(3) 0.008(3) -0.004(3)
C7 0.016(3) 0.029(4) 0.018(3) -0.006(3) 0.001(3) 0.008(3)
C8 0.019(3) 0.023(4) 0.012(3) -0.002(3) 0.006(3) 0.001(3)
C9 0.023(4) 0.025(4) 0.009(3) -0.004(3) 0.002(3) 0.002(3)
C10 0.027(4) 0.023(4) 0.020(3) 0.002(3) 0.005(3) 0.002(3)
C11 0.036(4) 0.043(5) 0.010(3) -0.008(3) -0.002(3) 0.007(4)
C12 0.025(4) 0.027(4) 0.018(3) -0.003(3) 0.009(3) 0.005(3)
C13 0.025(4) 0.028(4) 0.021(4) -0.003(3) 0.004(3) -0.006(3)
C14 0.041(5) 0.037(5) 0.024(4) 0.000(4) 0.009(4) -0.017(4)
C15 0.038(5) 0.036(5) 0.024(4) -0.013(4) 0.003(4) -0.015(4)
C16 0.039(5) 0.020(4) 0.043(5) -0.001(4) 0.005(4) 0.002(4)
C17 0.028(4) 0.050(6) 0.011(3) 0.002(3) 0.005(3) -0.004(4)
C18 0.015(3) 0.013(3) 0.009(3) 0.005(2) 0.002(2) 0.001(2)
C19 0.016(3) 0.005(3) 0.013(3) -0.001(2) 0.006(2) -0.004(2)
C20 0.014(3) 0.011(3) 0.011(3) -0.003(2) 0.006(2) -0.003(2)
C21 0.018(3) 0.013(3) 0.012(3) -0.003(2) 0.005(2) -0.001(3)
C22 0.016(3) 0.020(3) 0.014(3) -0.007(3) 0.004(3) -0.003(3)
C23 0.021(3) 0.011(3) 0.019(3) -0.010(3) 0.010(3) -0.001(3)
C24 0.014(3) 0.009(3) 0.018(3) -0.002(2) 0.007(2) -0.001(2)
C25 0.018(3) 0.009(3) 0.010(3) 0.000(2) 0.003(2) -0.001(2)
C26 0.022(3) 0.008(3) 0.019(3) -0.003(2) 0.004(3) 0.004(3)
C27 0.014(3) 0.007(3) 0.011(3) -0.002(2) 0.004(2) -0.002(2)
C28 0.022(3) 0.014(3) 0.014(3) -0.003(2) 0.006(3) 0.004(3)
C29 0.022(3) 0.014(3) 0.014(3) 0.004(3) 0.006(3) 0.003(3)
C30 0.015(3) 0.014(3) 0.017(3) -0.007(3) 0.002(3) -0.004(2)
C31 0.020(3) 0.012(3) 0.012(3) 0.000(2) 0.004(2) -0.004(3)
C32 0.018(3) 0.016(3) 0.023(3) -0.004(3) 0.008(3) -0.007(3)
C33 0.025(4) 0.017(3) 0.019(3) -0.002(3) 0.002(3) -0.011(3)
C34 0.024(3) 0.008(3) 0.016(3) 0.003(2) 0.003(3) -0.003(3)
C35 0.023(4) 0.018(4) 0.026(4) 0.008(3) 0.002(3) 0.004(3)
O1 0.024(3) 0.028(3) 0.013(2) -0.005(2) 0.005(2) 0.000(2)
O2 0.013(2) 0.028(3) 0.014(2) -0.003(2) 0.0010(18) 0.001(2)
O3 0.013(2) 0.026(3) 0.011(2) 0.000(2) 0.0016(17) 0.000(2)
O4 0.015(2) 0.020(2) 0.009(2) 0.0030(18) 0.0015(17) -0.0015(19)
O5 0.031(3) 0.009(2) 0.017(2) 0.0010(19) -0.007(2) 0.004(2)
P1 0.0122(8) 0.0188(9) 0.0112(7) -0.0018(6) 0.0010(6) 0.0008(7)
P2 0.0126(7) 0.0063(7) 0.0063(6) 0.0001(5) 0.0019(6) -0.0002(6)
Pd1 0.0115(2) 0.0157(2) 0.0092(2) -0.00139(18) 0.00051(17) 0.00134(19)
Pd2 0.0120(2) 0.0075(2) 0.0082(2) 0.00092(17) 0.00161(17) 0.00055(17)

loop_
_atom_type_symbol
_atom_type_description
_atom_type_scat_dispersion_real
_atom_type_scat_dispersion_imag
_atom_type_scat_source
C C 0.0033 0.0016 'International Tables Vol C Tables 4.2.6.8 and 6.1.1.4'
H H 0 0 'International Tables Vol C Tables 4.2.6.8 and 6.1.1.4'
O O 0.0106 0.006 'International Tables Vol C Tables 4.2.6.8 and 6.1.1.4'
P P 0.1023 0.0942 'International Tables Vol C Tables 4.2.6.8 and 6.1.1.4'
Pd Pd -0.9988 1.0072 'International Tables Vol C Tables 4.2.6.8 and 6.1.1.4'

loop_
_geom_angle_atom_site_label_1
_geom_angle_atom_site_label_2
_geom_angle_atom_site_label_3
_geom_angle
C2 C1 C6 117.2(6)
C2 C1 Pd1 120.9(5)
C6 C1 Pd1 121.9(5)
C3 C2 C1 122.3(7)
C3 C2 C7 119.4(7)
C1 C2 C7 118.2(6)
C4 C3 C2 119.0(7)
C4 C3 H3 120.5
C2 C3 H3 120.5
C5 C4 C3 120.3(7)
C5 C4 H4 119.8
C3 C4 H4 119.8
C4 C5 C6 120.6(7)
C4 C5 H5 119.7
C6 C5 H5 119.7
C5 C6 C1 120.6(7)
C5 C6 C8 119.1(6)
C1 C6 C8 120.3(6)
C2 C7 P1 105.0(5)
C2 C7 H7A 110.7
P1 C7 H7A 110.7
C2 C7 H7B 110.7
P1 C7 H7B 110.7
H7A C7 H7B 108.8
O1 C8 C6 110.7(5)
O1 C8 H8A 109.5
C6 C8 H8A 109.5
O1 C8 H8B 109.5
C6 C8 H8B 109.5
H8A C8 H8B 108.1
C10 C9 C11 108.8(7)
C10 C9 C12 107.9(6)
C11 C9 C12 111.4(6)
C10 C9 P1 105.2(5)
C11 C9 P1 113.1(5)
C12 C9 P1 110.1(5)
C9 C10 H10A 109.5
C9 C10 H10B 109.5
H10A C10 H10B 109.5
C9 C10 H10C 109.5
H10A C10 H10C 109.5
H10B C10 H10C 109.5
C9 C11 H11A 109.5
C9 C11 H11B 109.5
H11A C11 H11B 109.5
C9 C11 H11C 109.5
H11A C11 H11C 109.5
H11B C11 H11C 109.5
C9 C12 H12A 109.5
C9 C12 H12B 109.5
H12A C12 H12B 109.5
C9 C12 H12C 109.5
H12A C12 H12C 109.5
H12B C12 H12C 109.5
C16 C13 C15 110.7(7)
C16 C13 C14 107.5(7)
C15 C13 C14 108.8(7)
C16 C13 P1 108.3(6)
C15 C13 P1 113.1(6)
C14 C13 P1 108.1(6)
C13 C14 H14A 109.5
C13 C14 H14B 109.5
H14A C14 H14B 109.5
C13 C14 H14C 109.5
H14A C14 H14C 109.5
H14B C14 H14C 109.5
C13 C15 H15A 109.5
C13 C15 H15B 109.5
H15A C15 H15B 109.5
C13 C15 H15C 109.5
H15A C15 H15C 109.5
H15B C15 H15C 109.5
C13 C16 H16A 109.5
C13 C16 H16B 109.5
H16A C16 H16B 109.5
C13 C16 H16C 109.5
H16A C16 H16C 109.5
H16B C16 H16C 109.5
O1 C17 H17A 109.5
O1 C17 H17B 109.5
H17A C17 H17B 109.5
O1 C17 H17C 109.5
H17A C17 H17C 109.5
H17B C17 H17C 109.5
O4 C18 O3 121.5(6)
O4 C18 O2 121.3(6)
O3 C18 O2 117.2(6)
O4 C18 Pd1 178.9(5)
O3 C18 Pd1 58.4(3)
O2 C18 Pd1 58.8(3)
C20 C19 C24 119.9(6)
C20 C19 Pd2 124.3(5)
C24 C19 Pd2 115.8(5)
C19 C20 C21 120.1(6)
C19 C20 C25 117.1(6)
C21 C20 C25 122.8(6)
C22 C21 C20 119.6(6)
C22 C21 H21 120.2
C20 C21 H21 120.2
C23 C22 C21 120.1(6)
C23 C22 H22 120
C21 C22 H22 120
C22 C23 C24 121.0(6)
C22 C23 H23 119.5
C24 C23 H23 119.5
C19 C24 C23 119.1(6)
C19 C24 C26 120.3(6)
C23 C24 C26 120.6(6)
C20 C25 P2 108.3(4)
C20 C25 H25A 110
P2 C25 H25A 110
C20 C25 H25B 110
P2 C25 H25B 110
H25A C25 H25B 108.4
O5 C26 C24 107.8(5)
O5 C26 H26A 110.1
C24 C26 H26A 110.1
O5 C26 H26B 110.1
C24 C26 H26B 110.1
H26A C26 H26B 108.5
C29 C27 C28 109.7(5)
C29 C27 C30 109.8(5)
C28 C27 C30 107.7(5)
C29 C27 P2 112.8(4)
C28 C27 P2 109.9(4)
C30 C27 P2 106.7(4)
C27 C28 H28A 109.5
C27 C28 H28B 109.5
H28A C28 H28B 109.5
C27 C28 H28C 109.5
H28A C28 H28C 109.5
H28B C28 H28C 109.5
C27 C29 H29A 109.5
C27 C29 H29B 109.5
H29A C29 H29B 109.5
C27 C29 H29C 109.5
H29A C29 H29C 109.5
H29B C29 H29C 109.5
C27 C30 H30A 109.5
C27 C30 H30B 109.5
H30A C30 H30B 109.5
C27 C30 H30C 109.5
H30A C30 H30C 109.5
H30B C30 H30C 109.5
C34 C31 C33 108.9(6)
C34 C31 C32 108.7(6)
C33 C31 C32 108.8(6)
C34 C31 P2 114.2(5)
C33 C31 P2 111.3(4)
C32 C31 P2 104.7(4)
C31 C32 H32A 109.5
C31 C32 H32B 109.5
H32A C32 H32B 109.5
C31 C32 H32C 109.5
H32A C32 H32C 109.5
H32B C32 H32C 109.5
C31 C33 H33A 109.5
C31 C33 H33B 109.5
H33A C33 H33B 109.5
C31 C33 H33C 109.5
H33A C33 H33C 109.5
H33B C33 H33C 109.5
C31 C34 H34A 109.5
C31 C34 H34B 109.5
H34A C34 H34B 109.5
C31 C34 H34C 109.5
H34A C34 H34C 109.5
H34B C34 H34C 109.5
O5 C35 H35A 109.5
O5 C35 H35B 109.5
H35A C35 H35B 109.5
O5 C35 H35C 109.5
H35A C35 H35C 109.5
H35B C35 H35C 109.5
C17 O1 C8 111.4(5)
C18 O2 Pd1 89.9(4)
C18 O3 Pd1 90.7(4)
C18 O4 Pd2 114.7(4)
C26 O5 C35 114.1(5)
C26 O5 Pd2 115.1(4)
C35 O5 Pd2 129.5(4)
C7 P1 C9 106.0(3)
C7 P1 C13 107.2(4)
C9 P1 C13 113.3(3)
C7 P1 Pd1 104.0(2)
C9 P1 Pd1 112.2(2)
C13 P1 Pd1 113.4(3)
C25 P2 C31 105.3(3)
C25 P2 C27 104.3(3)
C31 P2 C27 114.9(3)
C25 P2 Pd2 104.9(2)
C31 P2 Pd2 112.9(2)
C27 P2 Pd2 113.3(2)
C1 Pd1 O3 109.5(2)
C1 Pd1 O2 171.3(2)
O3 Pd1 O2 62.16(18)
C1 Pd1 P1 81.4(2)
O3 Pd1 P1 168.99(14)
O2 Pd1 P1 106.89(14)
C1 Pd1 C18 140.3(2)
O3 Pd1 C18 30.88(19)
O2 Pd1 C18 31.29(19)
P1 Pd1 C18 138.17(15)
C19 Pd2 O4 175.2(2)
C19 Pd2 O5 79.8(2)
O4 Pd2 O5 99.19(19)
C19 Pd2 P2 83.23(19)
O4 Pd2 P2 97.88(14)
O5 Pd2 P2 162.93(14)

loop_
_geom_bond_atom_site_label_1
_geom_bond_atom_site_label_2
_geom_bond_distance
C1 C2 1.398(10)
C1 C6 1.408(9)
C1 Pd1 2.018(7)
C2 C3 1.395(10)
C2 C7 1.511(10)
C3 C4 1.386(11)
C3 H3 0.95
C4 C5 1.379(11)
C4 H4 0.95
C5 C6 1.397(9)
C5 H5 0.95
C6 C8 1.513(10)
C7 P1 1.827(7)
C7 H7A 0.99
C7 H7B 0.99
C8 O1 1.428(8)
C8 H8A 0.99
C8 H8B 0.99
C9 C10 1.533(11)
C9 C11 1.536(10)
C9 C12 1.538(10)
C9 P1 1.873(7)
C10 H10A 0.98
C10 H10B 0.98
C10 H10C 0.98
C11 H11A 0.98
C11 H11B 0.98
C11 H11C 0.98
C12 H12A 0.98
C12 H12B 0.98
C12 H12C 0.98
C13 C16 1.539(12)
C13 C15 1.540(11)
C13 C14 1.541(11)
C13 P1 1.877(8)
C14 H14A 0.98
C14 H14B 0.98
C14 H14C 0.98
C15 H15A 0.98
C15 H15B 0.98
C15 H15C 0.98
C16 H16A 0.98
C16 H16B 0.98
C16 H16C 0.98
C17 O1 1.414(9)
C17 H17A 0.98
C17 H17B 0.98
C17 H17C 0.98
C18 O4 1.272(8)
C18 O3 1.286(8)
C18 O2 1.301(8)
C18 Pd1 2.506(7)
C19 C20 1.398(9)
C19 C24 1.399(9)
C19 Pd2 1.966(6)
C20 C21 1.400(9)
C20 C25 1.492(9)
C21 C22 1.398(9)
C21 H21 0.95
C22 C23 1.373(10)
C22 H22 0.95
C23 C24 1.404(9)
C23 H23 0.95
C24 C26 1.498(9)
C25 P2 1.830(7)
C25 H25A 0.99
C25 H25B 0.99
C26 O5 1.427(8)
C26 H26A 0.99
C26 H26B 0.99
C27 C29 1.528(9)
C27 C28 1.537(9)
C27 C30 1.545(9)
C27 P2 1.871(6)
C28 H28A 0.98
C28 H28B 0.98
C28 H28C 0.98
C29 H29A 0.98
C29 H29B 0.98
C29 H29C 0.98
C30 H30A 0.98
C30 H30B 0.98
C30 H30C 0.98
C31 C34 1.539(9)
C31 C33 1.539(9)
C31 C32 1.542(9)
C31 P2 1.864(7)
C32 H32A 0.98
C32 H32B 0.98
C32 H32C 0.98
C33 H33A 0.98
C33 H33B 0.98
C33 H33C 0.98
C34 H34A 0.98
C34 H34B 0.98
C34 H34C 0.98
C35 O5 1.433(8)
C35 H35A 0.98
C35 H35B 0.98
C35 H35C 0.98
O2 Pd1 2.143(5)
O3 Pd1 2.135(5)
O4 Pd2 2.127(5)
O5 Pd2 2.155(5)
P1 Pd1 2.1943(18)
P2 Pd2 2.1970(17)
